data_7122743
loop_
_publ_author_name
'Hayashi, Daiki'
'Yoshinari, Nobuto'
'Konno, Takumi'

_publ_section_title
;
 Conversion of 12-Membered D3- and L3-CoIII3CdII3 Metallorings into a
 24-Membered D3L3-CoIII6CdII6 Metalloring
;
_journal_name_full 'Chemical Communications'
_journal_paper_doi 10.1039/C8CC09121H
_journal_year 2018
_chemical_absolute_configuration rm
_chemical_formula_moiety 'C36 H60 Cd3 Co3 I3 N6 O12 S6, 9(O)'
_chemical_formula_sum 'C36 H60 Cd3 Co3 I3 N6 O21 S6'
_chemical_formula_weight 1999.95
_space_group_crystal_system orthorhombic
_space_group_IT_number 20
_space_group_name_Hall 'C 2c 2'
_space_group_name_H-M_alt 'C 2 2 21'
_symmetry_space_group_name_Hall 'C 2c 2'
_symmetry_space_group_name_H-M 'C 2 2 21'
_atom_sites_solution_hydrogens geom
_audit_creation_method SHELXL-2014/7
_audit_update_record
;
2018-11-16 deposited with the CCDC.
2018-12-17 downloaded from the CCDC.
;
_cell_angle_alpha 90
_cell_angle_beta 90
_cell_angle_gamma 90
_cell_formula_units_Z 4
_cell_length_a 11.2294(7)
_cell_length_b 25.0427(15)
_cell_length_c 22.9742(16)
_cell_measurement_reflns_used 20482
_cell_measurement_temperature 200(2)
_cell_measurement_theta_max 27.64
_cell_measurement_theta_min 3.04
_cell_volume 6460.7(7)
_computing_cell_refinement 'RAPID AUTO'
_computing_data_collection 'RAPID AUTO (Rigaku, ????)'
_computing_data_reduction 'RAPID AUTO'
_computing_molecular_graphics 'Mercury 3.10'
_computing_structure_refinement 'SHELXL-2014/7 (Sheldrick, 2014)'
_computing_structure_solution 'SHELXS97 (Sheldrick, 2008)'
_diffrn_ambient_temperature 200(2)
_diffrn_detector_area_resol_mean 10.000
_diffrn_measured_fraction_theta_full 0.998
_diffrn_measured_fraction_theta_max 0.998
_diffrn_measurement_device_type 'Rigaku R-AXIS VII'
_diffrn_measurement_method \w
_diffrn_radiation_type MoK\a
_diffrn_radiation_wavelength 0.71075
_diffrn_reflns_av_R_equivalents 0.0283
_diffrn_reflns_av_unetI/netI 0.0284
_diffrn_reflns_Laue_measured_fraction_full 0.998
_diffrn_reflns_Laue_measured_fraction_max 0.998
_diffrn_reflns_limit_h_max 14
_diffrn_reflns_limit_h_min -14
_diffrn_reflns_limit_k_max 32
_diffrn_reflns_limit_k_min -31
_diffrn_reflns_limit_l_max 29
_diffrn_reflns_limit_l_min -29
_diffrn_reflns_number 25756
_diffrn_reflns_point_group_measured_fraction_full 0.998
_diffrn_reflns_point_group_measured_fraction_max 0.998
_diffrn_reflns_theta_full 25.242
_diffrn_reflns_theta_max 27.486
_diffrn_reflns_theta_min 3.041
_diffrn_source 'Rigaku FR-E SuperBright'
_exptl_absorpt_coefficient_mu 3.418
_exptl_absorpt_correction_T_max 1.0000
_exptl_absorpt_correction_T_min 0.6121
_exptl_absorpt_correction_type multi-scan
_exptl_absorpt_process_details 'ABSCOR (Rigaku, 1995)'
_exptl_crystal_colour purple
_exptl_crystal_density_diffrn 2.056
_exptl_crystal_description block
_exptl_crystal_F_000 3864
_exptl_crystal_size_max 0.100
_exptl_crystal_size_mid 0.070
_exptl_crystal_size_min 0.020
_refine_diff_density_max 2.530
_refine_diff_density_min -2.486
_refine_diff_density_rms 0.122
_refine_ls_abs_structure_details
;
 Flack x determined using 3041 quotients [(I+)-(I-)]/[(I+)+(I-)]
 (Parsons, Flack and Wagner, Acta Cryst. B69 (2013) 249-259).
;
_refine_ls_abs_structure_Flack 0.030(6)
_refine_ls_extinction_method none
_refine_ls_goodness_of_fit_ref 1.060
_refine_ls_hydrogen_treatment constr
_refine_ls_matrix_type full
_refine_ls_number_parameters 346
_refine_ls_number_reflns 7417
_refine_ls_number_restraints 0
_refine_ls_restrained_S_all 1.060
_refine_ls_R_factor_all 0.0378
_refine_ls_R_factor_gt 0.0363
_refine_ls_shift/su_max 0.000
_refine_ls_shift/su_mean 0.000
_refine_ls_structure_factor_coef Fsqd
_refine_ls_weighting_details 'w=1/[\s^2^(Fo^2^)+(0.0204P)^2^+57.2928P] where P=(Fo^2^+2Fc^2^)/3'
_refine_ls_weighting_scheme calc
_refine_ls_wR_factor_gt 0.0807
_refine_ls_wR_factor_ref 0.0817
_reflns_Friedel_coverage 0.823
_reflns_Friedel_fraction_full 0.998
_reflns_Friedel_fraction_max 0.998
_reflns_number_gt 7195
_reflns_number_total 7417
_reflns_threshold_expression 'I > 2\s(I)'
_cod_data_source_file c8cc09121h2.cif
_cod_data_source_block D3-1I
_cod_database_code 7122743
_shelx_shelxl_version_number 2014/7
_shelx_space_group_comment
;
The symmetry employed for this shelxl refinement is uniquely defined
by the following loop, which should always be used as a source of
symmetry information in preference to the above space-group names.
They are only intended as comments.
;
_shelx_estimated_absorpt_t_min 0.726
_shelx_estimated_absorpt_t_max 0.935

loop_
_space_group_symop_operation_xyz
'x, y, z'
'-x, -y, z+1/2'
'x, -y, -z'
'-x, y, -z+1/2'
'x+1/2, y+1/2, z'
'-x+1/2, -y+1/2, z+1/2'
'x+1/2, -y+1/2, -z'
'-x+1/2, y+1/2, -z+1/2'

loop_
_atom_site_label
_atom_site_type_symbol
_atom_site_fract_x
_atom_site_fract_y
_atom_site_fract_z
_atom_site_U_iso_or_equiv
_atom_site_adp_type
_atom_site_occupancy
_atom_site_site_symmetry_order
_atom_site_calc_flag
_atom_site_refinement_flags_posn
_atom_site_refinement_flags_adp
_atom_site_refinement_flags_occupancy
_atom_site_disorder_assembly
_atom_site_disorder_group
Cd1 Cd 0.5000 0.12460(3) 0.2500 0.02914(17) Uani 1 2 d S T P . .
Cd2 Cd 0.46798(5) 0.33183(2) 0.11977(2) 0.03138(13) Uani 1 1 d . . . . .
Co1 Co 0.45610(9) 0.19376(4) 0.12154(4) 0.0235(2) Uani 1 1 d . . . . .
Co2 Co 0.5000 0.39897(5) 0.2500 0.0267(3) Uani 1 2 d S T P . .
I1 I 0.5000 0.01796(3) 0.2500 0.03849(18) Uani 1 2 d S T P . .
I2 I 0.46038(7) 0.37935(4) 0.01530(3) 0.0653(2) Uani 1 1 d . . . . .
S1 S 0.61024(17) 0.18746(8) 0.18344(8) 0.0271(4) Uani 1 1 d . . . . .
S2 S 0.35742(16) 0.25619(8) 0.17115(7) 0.0266(4) Uani 1 1 d . . . . .
S3 S 0.61712(17) 0.33999(8) 0.20238(8) 0.0277(4) Uani 1 1 d . . . . .
O1 O 0.3668(5) 0.1394(2) 0.1607(2) 0.0287(11) Uani 1 1 d . . . . .
O2 O 0.1810(6) 0.1078(3) 0.1643(3) 0.0515(18) Uani 1 1 d . . . . .
O3 O 0.5457(5) 0.2455(2) 0.0784(2) 0.0299(11) Uani 1 1 d . . . . .
O4 O 0.7225(6) 0.2525(3) 0.0341(3) 0.0463(16) Uani 1 1 d . . . . .
O5 O 0.6133(5) 0.4010(2) 0.3121(2) 0.0334(12) Uani 1 1 d . . . . .
O6 O 0.8091(7) 0.4145(3) 0.3235(3) 0.057(2) Uani 1 1 d . . . . .
N1 N 0.5368(6) 0.1440(3) 0.0700(2) 0.0296(13) Uani 1 1 d . . . . .
H1 H 0.5360 0.1071 0.0867 0.036 Uiso 1 1 calc R U . . .
N2 N 0.3222(6) 0.1926(3) 0.0671(3) 0.0292(14) Uani 1 1 d . . . . .
H2 H 0.3172 0.2270 0.0452 0.035 Uiso 1 1 calc R U . . .
N3 N 0.6009(7) 0.4556(3) 0.2181(3) 0.0394(17) Uani 1 1 d . . . . .
H3 H 0.5882 0.4589 0.1752 0.047 Uiso 1 1 calc R U . . .
C1 C 0.7166(7) 0.1562(4) 0.1304(3) 0.0338(18) Uani 1 1 d . . . . .
C2 C 0.6594(7) 0.1662(4) 0.0698(3) 0.0333(17) Uani 1 1 d . . . . .
H2A H 0.7081 0.1492 0.0385 0.040 Uiso 1 1 calc R U . . .
C3 C 0.6460(8) 0.2258(4) 0.0586(3) 0.0347(19) Uani 1 1 d . . . . .
C4 C 0.7345(9) 0.0965(4) 0.1419(4) 0.047(2) Uani 1 1 d . . . . .
H4 H 0.6580 0.0779 0.1380 0.071 Uiso 1 1 calc R U . . .
H4A H 0.7912 0.0820 0.1136 0.071 Uiso 1 1 calc R U . . .
H4B H 0.7655 0.0914 0.1814 0.071 Uiso 1 1 calc R U . . .
C5 C 0.8340(8) 0.1858(5) 0.1361(4) 0.052(3) Uani 1 1 d . . . . .
H5 H 0.8212 0.2239 0.1287 0.078 Uiso 1 1 calc R U . . .
H5A H 0.8654 0.1810 0.1756 0.078 Uiso 1 1 calc R U . . .
H5B H 0.8911 0.1716 0.1078 0.078 Uiso 1 1 calc R U . . .
C6 C 0.2052(7) 0.2397(4) 0.1424(3) 0.0315(16) Uani 1 1 d . . . . .
C7 C 0.2197(7) 0.1870(3) 0.1077(3) 0.0290(16) Uani 1 1 d . . . . .
H7 H 0.1452 0.1788 0.0857 0.035 Uiso 1 1 calc R U . . .
C8 C 0.2529(7) 0.1403(3) 0.1472(4) 0.0340(18) Uani 1 1 d . . . . .
C9 C 0.1556(8) 0.2841(4) 0.1056(4) 0.043(2) Uani 1 1 d . . . . .
H9 H 0.2070 0.2897 0.0717 0.064 Uiso 1 1 calc R U . . .
H9A H 0.0753 0.2745 0.0925 0.064 Uiso 1 1 calc R U . . .
H9B H 0.1520 0.3170 0.1286 0.064 Uiso 1 1 calc R U . . .
C10 C 0.1260(8) 0.2304(4) 0.1957(4) 0.044(2) Uani 1 1 d . . . . .
H10 H 0.1594 0.2014 0.2193 0.066 Uiso 1 1 calc R U . . .
H10A H 0.1224 0.2631 0.2190 0.066 Uiso 1 1 calc R U . . .
H10B H 0.0457 0.2206 0.1829 0.066 Uiso 1 1 calc R U . . .
C11 C 0.4723(8) 0.1454(3) 0.0134(3) 0.0326(17) Uani 1 1 d . . . . .
H11 H 0.4914 0.1133 -0.0098 0.039 Uiso 1 1 calc R U . . .
H11A H 0.4960 0.1774 -0.0091 0.039 Uiso 1 1 calc R U . . .
C12 C 0.7429(7) 0.3872(4) 0.1892(4) 0.039(2) Uani 1 1 d . . . . .
C13 C 0.7204(9) 0.4341(4) 0.2303(4) 0.043(2) Uani 1 1 d . . . . .
H13 H 0.7821 0.4624 0.2243 0.052 Uiso 1 1 calc R U . . .
C14 C 0.7191(9) 0.4161(4) 0.2940(4) 0.040(2) Uani 1 1 d . . . . .
C15 C 0.5661(10) 0.5061(3) 0.2480(5) 0.052(3) Uani 1 1 d . . . . .
H15 H 0.6018 0.5077 0.2873 0.063 Uiso 1 1 calc R U . . .
H15A H 0.5938 0.5374 0.2254 0.063 Uiso 1 1 calc R U . . .
C16 C 0.7475(9) 0.4050(5) 0.1257(4) 0.052(3) Uani 1 1 d . . . . .
H16 H 0.6731 0.4231 0.1156 0.078 Uiso 1 1 calc R U . . .
H16A H 0.8146 0.4295 0.1202 0.078 Uiso 1 1 calc R U . . .
H16B H 0.7580 0.3737 0.1006 0.078 Uiso 1 1 calc R U . . .
C17 C 0.8595(9) 0.3593(5) 0.2033(5) 0.061(3) Uani 1 1 d . . . . .
H17 H 0.8586 0.3475 0.2439 0.091 Uiso 1 1 calc R U . . .
H17A H 0.8692 0.3282 0.1777 0.091 Uiso 1 1 calc R U . . .
H17B H 0.9258 0.3841 0.1973 0.091 Uiso 1 1 calc R U . . .
C18 C 0.3409(8) 0.1472(3) 0.0267(3) 0.0336(18) Uani 1 1 d . . . . .
H18 H 0.2946 0.1525 -0.0095 0.040 Uiso 1 1 calc R U . . .
H18A H 0.3150 0.1134 0.0450 0.040 Uiso 1 1 calc R U . . .
O7 O 0.4614(12) 0.0306(3) 0.0902(4) 0.097(4) Uani 1 1 d . . . . .
O8 O 0.0496(11) 0.0193(3) 0.1118(4) 0.097(4) Uani 1 1 d . . . . .
O9 O 0.1242(14) 0.4529(4) 0.0685(5) 0.137(6) Uani 1 1 d . . . . .
O10 O 0.197(4) 0.0000 0.5000 0.276(18) Uiso 1 2 d S . P . .
O11A O 0.306(2) 0.0000 0.0000 0.152(8) Uiso 1 2 d S . P A 1
O11B O 0.109(4) 0.0000 0.0000 0.280(18) Uiso 1 2 d S . P B 2

loop_
_atom_site_aniso_label
_atom_site_aniso_U_11
_atom_site_aniso_U_22
_atom_site_aniso_U_33
_atom_site_aniso_U_23
_atom_site_aniso_U_13
_atom_site_aniso_U_12
Cd1 0.0348(4) 0.0327(4) 0.0199(3) 0.000 0.0039(3) 0.000
Cd2 0.0380(3) 0.0351(3) 0.0211(2) -0.0006(2) -0.0026(2) -0.0082(2)
Co1 0.0277(5) 0.0296(5) 0.0133(4) 0.0000(4) -0.0001(4) -0.0054(4)
Co2 0.0380(7) 0.0255(6) 0.0166(6) 0.000 -0.0029(6) 0.000
I1 0.0368(4) 0.0314(3) 0.0473(4) 0.000 -0.0077(4) 0.000
I2 0.0622(4) 0.1057(6) 0.0279(3) 0.0224(3) -0.0084(3) -0.0056(4)
S1 0.0262(9) 0.0382(10) 0.0170(8) -0.0019(7) 0.0006(7) -0.0041(7)
S2 0.0286(8) 0.0339(10) 0.0174(7) -0.0029(7) 0.0001(6) -0.0044(8)
S3 0.0307(9) 0.0317(10) 0.0207(8) -0.0011(7) 0.0000(7) -0.0035(8)
O1 0.031(3) 0.032(3) 0.022(3) 0.003(2) -0.002(2) -0.007(2)
O2 0.042(4) 0.054(4) 0.058(4) 0.018(3) -0.007(3) -0.021(3)
O3 0.039(3) 0.031(3) 0.019(2) 0.001(2) 0.005(2) -0.010(2)
O4 0.048(4) 0.055(4) 0.035(3) 0.004(3) 0.020(3) -0.017(3)
O5 0.041(3) 0.036(3) 0.023(3) -0.002(2) -0.003(2) -0.007(3)
O6 0.056(4) 0.074(5) 0.041(4) 0.011(4) -0.020(3) -0.026(4)
N1 0.036(3) 0.035(3) 0.018(3) 0.001(2) -0.001(3) -0.006(3)
N2 0.036(4) 0.035(3) 0.017(3) 0.001(3) -0.002(3) -0.006(3)
N3 0.061(5) 0.033(4) 0.024(3) 0.004(3) -0.005(3) -0.010(3)
C1 0.030(4) 0.048(5) 0.024(4) -0.002(4) 0.008(3) 0.002(3)
C2 0.033(4) 0.046(5) 0.021(3) -0.001(4) 0.007(3) -0.007(4)
C3 0.039(4) 0.047(5) 0.018(3) -0.003(3) 0.002(3) -0.012(4)
C4 0.048(5) 0.063(6) 0.031(4) 0.005(4) 0.007(4) 0.021(5)
C5 0.031(5) 0.092(8) 0.033(5) -0.003(5) 0.005(4) -0.008(5)
C6 0.024(3) 0.045(4) 0.026(3) 0.006(4) -0.003(3) -0.004(3)
C7 0.028(4) 0.036(4) 0.024(4) 0.002(3) -0.007(3) -0.009(3)
C8 0.035(4) 0.037(4) 0.030(4) 0.010(4) -0.003(3) -0.013(3)
C9 0.040(5) 0.052(5) 0.036(5) -0.001(4) -0.010(4) 0.006(4)
C10 0.034(4) 0.063(6) 0.034(4) 0.001(4) 0.006(3) -0.009(4)
C11 0.049(5) 0.032(4) 0.017(3) -0.003(3) -0.005(3) -0.006(3)
C12 0.032(4) 0.057(6) 0.029(4) -0.001(4) -0.003(3) -0.019(4)
C13 0.053(5) 0.049(5) 0.027(4) 0.004(4) -0.006(4) -0.023(5)
C14 0.055(5) 0.040(5) 0.025(4) 0.000(4) -0.010(4) -0.013(4)
C15 0.099(8) 0.024(3) 0.034(4) 0.004(4) -0.011(6) -0.013(4)
C16 0.057(6) 0.067(6) 0.032(5) -0.004(5) 0.007(4) -0.033(5)
C17 0.033(5) 0.092(9) 0.056(6) -0.005(6) -0.005(5) -0.010(5)
C18 0.046(5) 0.031(4) 0.024(4) -0.005(3) -0.010(3) -0.006(4)
O7 0.185(11) 0.054(5) 0.050(4) 0.005(4) -0.011(6) -0.037(6)
O8 0.156(10) 0.065(5) 0.071(6) 0.024(5) -0.044(7) -0.021(6)
O9 0.226(15) 0.072(7) 0.114(9) 0.022(6) -0.117(10) -0.014(8)

loop_
_atom_type_symbol
_atom_type_description
_atom_type_scat_dispersion_real
_atom_type_scat_dispersion_imag
_atom_type_scat_source
Cd Cd -0.8075 1.2024 'International Tables Vol C Tables 4.2.6.8 and 6.1.1.4'
Co Co 0.3494 0.9721 'International Tables Vol C Tables 4.2.6.8 and 6.1.1.4'
S S 0.1246 0.1234 'International Tables Vol C Tables 4.2.6.8 and 6.1.1.4'
N N 0.0061 0.0033 'International Tables Vol C Tables 4.2.6.8 and 6.1.1.4'
O O 0.0106 0.0060 'International Tables Vol C Tables 4.2.6.8 and 6.1.1.4'
C C 0.0033 0.0016 'International Tables Vol C Tables 4.2.6.8 and 6.1.1.4'
H H 0.0000 0.0000 'International Tables Vol C Tables 4.2.6.8 and 6.1.1.4'
I I -0.4742 1.8119 'International Tables Vol C Tables 4.2.6.8 and 6.1.1.4'

loop_
_geom_angle_atom_site_label_1
_geom_angle_atom_site_label_2
_geom_angle_atom_site_label_3
_geom_angle
_geom_angle_site_symmetry_1
_geom_angle_site_symmetry_3
S1 Cd1 S1 102.68(9) 4_655 .
S1 Cd1 O1 96.25(13) 4_655 .
S1 Cd1 O1 73.19(12) . .
S1 Cd1 O1 73.19(12) 4_655 4_655
S1 Cd1 O1 96.24(13) . 4_655
O1 Cd1 O1 163.4(2) . 4_655
S1 Cd1 I1 128.66(5) 4_655 .
S1 Cd1 I1 128.66(5) . .
O1 Cd1 I1 98.30(12) . .
O1 Cd1 I1 98.31(12) 4_655 .
O5 Cd2 O3 162.81(16) 4_655 .
O5 Cd2 S3 73.61(14) 4_655 .
O3 Cd2 S3 97.04(13) . .
O5 Cd2 S2 92.69(14) 4_655 .
O3 Cd2 S2 72.91(12) . .
S3 Cd2 S2 91.99(6) . .
O5 Cd2 I2 103.93(13) 4_655 .
O3 Cd2 I2 93.11(11) . .
S3 Cd2 I2 130.89(5) . .
S2 Cd2 I2 136.69(5) . .
O1 Co1 O3 176.6(2) . .
O1 Co1 N1 94.2(3) . .
O3 Co1 N1 82.7(2) . .
O1 Co1 N2 83.5(3) . .
O3 Co1 N2 94.8(2) . .
N1 Co1 N2 87.6(3) . .
O1 Co1 S2 89.90(18) . .
O3 Co1 S2 92.97(17) . .
N1 Co1 S2 173.18(19) . .
N2 Co1 S2 87.5(2) . .
O1 Co1 S1 93.24(17) . .
O3 Co1 S1 88.30(17) . .
N1 Co1 S1 89.0(2) . .
N2 Co1 S1 175.1(2) . .
S2 Co1 S1 96.23(7) . .
O5 Co2 O5 177.0(4) . 4_655
O5 Co2 N3 82.8(3) . .
O5 Co2 N3 95.0(3) 4_655 .
O5 Co2 N3 95.0(3) . 4_655
O5 Co2 N3 82.8(3) 4_655 4_655
N3 Co2 N3 87.1(5) . 4_655
O5 Co2 S3 92.48(18) . 4_655
O5 Co2 S3 89.51(18) 4_655 4_655
N3 Co2 S3 172.5(2) . 4_655
N3 Co2 S3 87.5(2) 4_655 4_655
O5 Co2 S3 89.51(18) . .
O5 Co2 S3 92.48(18) 4_655 .
N3 Co2 S3 87.5(2) . .
N3 Co2 S3 172.5(2) 4_655 .
S3 Co2 S3 98.38(11) 4_655 .
C1 S1 Co1 96.2(3) . .
C1 S1 Cd1 116.5(3) . .
Co1 S1 Cd1 92.84(7) . .
C6 S2 Co1 96.8(3) . .
C6 S2 Cd2 116.3(3) . .
Co1 S2 Cd2 92.42(7) . .
C12 S3 Co2 96.0(3) . .
C12 S3 Cd2 115.4(3) . .
Co2 S3 Cd2 91.75(7) . .
C8 O1 Co1 112.8(5) . .
C8 O1 Cd1 139.1(5) . .
Co1 O1 Cd1 100.0(2) . .
C3 O3 Co1 112.1(5) . .
C3 O3 Cd2 138.7(5) . .
Co1 O3 Cd2 101.7(2) . .
C14 O5 Co2 111.9(5) . .
C14 O5 Cd2 136.5(5) . 4_655
Co2 O5 Cd2 101.9(2) . 4_655
C2 N1 C11 116.1(6) . .
C2 N1 Co1 101.1(5) . .
C11 N1 Co1 106.8(5) . .
C2 N1 H1 110.8 . .
C11 N1 H1 110.8 . .
Co1 N1 H1 110.8 . .
C18 N2 C7 115.5(6) . .
C18 N2 Co1 107.7(5) . .
C7 N2 Co1 101.2(4) . .
C18 N2 H2 110.7 . .
C7 N2 H2 110.7 . .
Co1 N2 H2 110.7 . .
C13 N3 C15 117.6(7) . .
C13 N3 Co2 101.0(5) . .
C15 N3 Co2 106.9(6) . .
C13 N3 H3 110.3 . .
C15 N3 H3 110.3 . .
Co2 N3 H3 110.3 . .
C5 C1 C4 110.4(8) . .
C5 C1 C2 111.0(7) . .
C4 C1 C2 111.5(7) . .
C5 C1 S1 107.0(6) . .
C4 C1 S1 112.3(6) . .
C2 C1 S1 104.5(6) . .
N1 C2 C3 106.1(7) . .
N1 C2 C1 108.7(6) . .
C3 C2 C1 110.6(7) . .
N1 C2 H2A 110.5 . .
C3 C2 H2A 110.5 . .
C1 C2 H2A 110.5 . .
O4 C3 O3 123.8(8) . .
O4 C3 C2 122.9(8) . .
O3 C3 C2 113.2(7) . .
C1 C4 H4 109.5 . .
C1 C4 H4A 109.5 . .
H4 C4 H4A 109.5 . .
C1 C4 H4B 109.5 . .
H4 C4 H4B 109.5 . .
H4A C4 H4B 109.5 . .
C1 C5 H5 109.5 . .
C1 C5 H5A 109.5 . .
H5 C5 H5A 109.5 . .
C1 C5 H5B 109.5 . .
H5 C5 H5B 109.5 . .
H5A C5 H5B 109.5 . .
C9 C6 C10 110.4(7) . .
C9 C6 C7 112.3(6) . .
C10 C6 C7 110.0(7) . .
C9 C6 S2 111.9(6) . .
C10 C6 S2 106.3(5) . .
C7 C6 S2 105.8(5) . .
N2 C7 C8 104.8(7) . .
N2 C7 C6 108.9(6) . .
C8 C7 C6 111.9(6) . .
N2 C7 H7 110.4 . .
C8 C7 H7 110.4 . .
C6 C7 H7 110.4 . .
O2 C8 O1 124.0(8) . .
O2 C8 C7 123.0(8) . .
O1 C8 C7 113.0(6) . .
C6 C9 H9 109.5 . .
C6 C9 H9A 109.5 . .
H9 C9 H9A 109.5 . .
C6 C9 H9B 109.5 . .
H9 C9 H9B 109.5 . .
H9A C9 H9B 109.5 . .
C6 C10 H10 109.5 . .
C6 C10 H10A 109.5 . .
H10 C10 H10A 109.5 . .
C6 C10 H10B 109.5 . .
H10 C10 H10B 109.5 . .
H10A C10 H10B 109.5 . .
N1 C11 C18 107.5(6) . .
N1 C11 H11 110.2 . .
C18 C11 H11 110.2 . .
N1 C11 H11A 110.2 . .
C18 C11 H11A 110.2 . .
H11 C11 H11A 108.5 . .
C17 C12 C16 108.0(8) . .
C17 C12 C13 111.4(8) . .
C16 C12 C13 111.8(8) . .
C17 C12 S3 109.0(7) . .
C16 C12 S3 111.5(6) . .
C13 C12 S3 105.1(6) . .
N3 C13 C12 108.4(7) . .
N3 C13 C14 106.3(8) . .
C12 C13 C14 111.5(8) . .
N3 C13 H13 110.2 . .
C12 C13 H13 110.2 . .
C14 C13 H13 110.2 . .
O6 C14 O5 124.4(8) . .
O6 C14 C13 122.3(9) . .
O5 C14 C13 113.3(7) . .
C15 C15 N3 106.9(7) 4_655 .
C15 C15 H15 110.3 4_655 .
N3 C15 H15 110.3 . .
C15 C15 H15A 110.3 4_655 .
N3 C15 H15A 110.3 . .
H15 C15 H15A 108.6 . .
C12 C16 H16 109.5 . .
C12 C16 H16A 109.5 . .
H16 C16 H16A 109.5 . .
C12 C16 H16B 109.5 . .
H16 C16 H16B 109.5 . .
H16A C16 H16B 109.5 . .
C12 C17 H17 109.5 . .
C12 C17 H17A 109.5 . .
H17 C17 H17A 109.5 . .
C12 C17 H17B 109.5 . .
H17 C17 H17B 109.5 . .
H17A C17 H17B 109.5 . .
N2 C18 C11 106.7(6) . .
N2 C18 H18 110.4 . .
C11 C18 H18 110.4 . .
N2 C18 H18A 110.4 . .
C11 C18 H18A 110.4 . .
H18 C18 H18A 108.6 . .

loop_
_geom_bond_atom_site_label_1
_geom_bond_atom_site_label_2
_geom_bond_distance
_geom_bond_site_symmetry_2
Cd1 S1 2.5196(19) 4_655
Cd1 S1 2.5196(19) .
Cd1 O1 2.567(5) .
Cd1 O1 2.567(5) 4_655
Cd1 I1 2.6705(11) .
Cd2 O5 2.506(6) 4_655
Cd2 O3 2.519(5) .
Cd2 S3 2.5395(19) .
Cd2 S2 2.554(2) .
Cd2 I2 2.6801(8) .
Co1 O1 1.915(5) .
Co1 O3 1.916(5) .
Co1 N1 1.944(6) .
Co1 N2 1.956(6) .
Co1 S2 2.230(2) .
Co1 S1 2.246(2) .
Co2 O5 1.912(5) .
Co2 O5 1.912(5) 4_655
Co2 N3 1.957(7) .
Co2 N3 1.958(7) 4_655
Co2 S3 2.260(2) 4_655
Co2 S3 2.260(2) .
S1 C1 1.878(8) .
S2 C6 1.878(8) .
S3 C12 1.867(8) .
O1 C8 1.316(10) .
O2 C8 1.212(10) .
O3 C3 1.311(10) .
O4 C3 1.225(10) .
O5 C14 1.315(11) .
O5 Cd2 2.506(6) 4_655
O6 C14 1.218(11) .
N1 C2 1.485(10) .
N1 C11 1.488(9) .
N1 H1 1.0000 .
N2 C18 1.482(10) .
N2 C7 1.489(10) .
N2 H2 1.0000 .
N3 C13 1.474(13) .
N3 C15 1.490(11) .
N3 H3 1.0000 .
C1 C5 1.518(13) .
C1 C4 1.530(13) .
C1 C2 1.554(11) .
C2 C3 1.522(13) .
C2 H2A 1.0000 .
C4 H4 0.9800 .
C4 H4A 0.9800 .
C4 H4B 0.9800 .
C5 H5 0.9800 .
C5 H5A 0.9800 .
C5 H5B 0.9800 .
C6 C9 1.504(12) .
C6 C10 1.531(11) .
C6 C7 1.551(12) .
C7 C8 1.526(11) .
C7 H7 1.0000 .
C9 H9 0.9800 .
C9 H9A 0.9800 .
C9 H9B 0.9800 .
C10 H10 0.9800 .
C10 H10A 0.9800 .
C10 H10B 0.9800 .
C11 C18 1.507(12) .
C11 H11 0.9900 .
C11 H11A 0.9900 .
C12 C17 1.519(14) .
C12 C16 1.525(12) .
C12 C13 1.528(13) .
C13 C14 1.532(12) .
C13 H13 1.0000 .
C15 C15 1.49(2) 4_655
C15 H15 0.9900 .
C15 H15A 0.9900 .
C16 H16 0.9800 .
C16 H16A 0.9800 .
C16 H16B 0.9800 .
C17 H17 0.9800 .
C17 H17A 0.9800 .
C17 H17B 0.9800 .
C18 H18 0.9900 .
C18 H18A 0.9900 .

loop_
_geom_hbond_atom_site_label_D
_geom_hbond_atom_site_label_H
_geom_hbond_atom_site_label_A
_geom_hbond_distance_DH
_geom_hbond_distance_HA
_geom_hbond_distance_DA
_geom_hbond_angle_DHA
_geom_hbond_site_symmetry_A
N1 H1 O7 1.00 2.09 2.998(10) 149.7 .
N2 H2 O4 1.00 2.17 2.925(8) 130.9 7_455
N3 H3 O8 1.00 2.14 2.974(11) 139.2 5
C5 H5 O4 0.98 2.54 3.138(13) 119.2 .
C11 H11 O9 0.99 2.60 3.537(13) 157.0 7
C13 H13 I1 1.00 2.88 3.805(9) 154.7 5
C15 H15A O2 0.99 2.46 3.442(11) 173.1 5
C17 H17 O6 0.98 2.54 3.142(14) 119.2 .
C18 H18 O4 0.99 2.58 3.168(10) 118.3 7_455

loop_
_geom_torsion_atom_site_label_1
_geom_torsion_atom_site_label_2
_geom_torsion_atom_site_label_3
_geom_torsion_atom_site_label_4
_geom_torsion
_geom_torsion_site_symmetry_1
_geom_torsion_site_symmetry_4
Co1 S1 C1 C5 133.8(6) . .
Cd1 S1 C1 C5 -129.9(6) . .
Co1 S1 C1 C4 -104.9(6) . .
Cd1 S1 C1 C4 -8.6(7) . .
Co1 S1 C1 C2 16.0(6) . .
Cd1 S1 C1 C2 112.4(5) . .
C11 N1 C2 C3 66.6(8) . .
Co1 N1 C2 C3 -48.5(6) . .
C11 N1 C2 C1 -174.4(7) . .
Co1 N1 C2 C1 70.4(7) . .
C5 C1 C2 N1 -170.8(7) . .
C4 C1 C2 N1 65.7(9) . .
S1 C1 C2 N1 -55.8(8) . .
C5 C1 C2 C3 -54.7(9) . .
C4 C1 C2 C3 -178.2(7) . .
S1 C1 C2 C3 60.2(7) . .
Co1 O3 C3 O4 -173.5(7) . .
Cd2 O3 C3 O4 -30.8(12) . .
Co1 O3 C3 C2 5.6(8) . .
Cd2 O3 C3 C2 148.3(5) . .
N1 C2 C3 O4 -151.0(8) . .
C1 C2 C3 O4 91.3(9) . .
N1 C2 C3 O3 29.9(8) . .
C1 C2 C3 O3 -87.8(8) . .
Co1 S2 C6 C9 -113.7(6) . .
Cd2 S2 C6 C9 -17.6(7) . .
Co1 S2 C6 C10 125.7(6) . .
Cd2 S2 C6 C10 -138.2(6) . .
Co1 S2 C6 C7 8.8(5) . .
Cd2 S2 C6 C7 105.0(5) . .
C18 N2 C7 C8 65.7(8) . .
Co1 N2 C7 C8 -50.3(6) . .
C18 N2 C7 C6 -174.5(6) . .
Co1 N2 C7 C6 69.6(6) . .
C9 C6 C7 N2 72.9(8) . .
C10 C6 C7 N2 -163.9(6) . .
S2 C6 C7 N2 -49.5(7) . .
C9 C6 C7 C8 -171.8(7) . .
C10 C6 C7 C8 -48.5(8) . .
S2 C6 C7 C8 65.9(7) . .
Co1 O1 C8 O2 175.8(8) . .
Cd1 O1 C8 O2 -43.8(14) . .
Co1 O1 C8 C7 -4.5(9) . .
Cd1 O1 C8 C7 136.0(6) . .
N2 C7 C8 O2 -142.4(9) . .
C6 C7 C8 O2 99.8(10) . .
N2 C7 C8 O1 37.9(9) . .
C6 C7 C8 O1 -80.0(9) . .
C2 N1 C11 C18 -153.2(7) . .
Co1 N1 C11 C18 -41.4(7) . .
Co2 S3 C12 C17 135.0(6) . .
Cd2 S3 C12 C17 -130.2(6) . .
Co2 S3 C12 C16 -105.9(7) . .
Cd2 S3 C12 C16 -11.0(9) . .
Co2 S3 C12 C13 15.5(6) . .
Cd2 S3 C12 C13 110.3(5) . .
C15 N3 C13 C12 -172.3(7) . .
Co2 N3 C13 C12 71.8(7) . .
C15 N3 C13 C14 67.7(9) . .
Co2 N3 C13 C14 -48.1(7) . .
C17 C12 C13 N3 -174.2(8) . .
C16 C12 C13 N3 64.9(9) . .
S3 C12 C13 N3 -56.2(8) . .
C17 C12 C13 C14 -57.6(10) . .
C16 C12 C13 C14 -178.5(7) . .
S3 C12 C13 C14 60.4(9) . .
Co2 O5 C14 O6 -170.9(8) . .
Cd2 O5 C14 O6 -32.6(14) 4_655 .
Co2 O5 C14 C13 6.5(9) . .
Cd2 O5 C14 C13 144.8(6) 4_655 .
N3 C13 C14 O6 -153.2(9) . .
C12 C13 C14 O6 88.9(11) . .
N3 C13 C14 O5 29.4(10) . .
C12 C13 C14 O5 -88.5(10) . .
C13 N3 C15 C15 -154.1(9) . 4_655
Co2 N3 C15 C15 -41.5(11) . 4_655
C7 N2 C18 C11 -151.2(6) . .
Co1 N2 C18 C11 -38.9(7) . .
N1 C11 C18 N2 53.3(8) . .
